data_2228349
loop_
_publ_author_name
'Kassim, Mohammad B.'
'McCleverty, Jon A.'

_publ_section_title
;
 Bis(4-cyanophenolato)[hydrotris(3,5-dimethylpyrazolyl)borato]nitrosylmolybdenum(II)--4-hydroxybenzonitrile--dichloromethane
 (1/1/1)
;
_journal_coeditor_code HB5724
_journal_issue 12
_journal_name_full 'Acta Crystallographica Section E'
_journal_page_first m1541
_journal_page_last m1542
_journal_paper_doi 10.1107/S160053681004537X
_journal_volume 66
_journal_year 2010
_chemical_formula_iupac '[Mo (C15 H22 B N6) (C7 H4 N O)2 (N O)], C7 H5 N O, C H2 Cl2'
_chemical_formula_moiety 'C29 H30 B Mo N9 O3, C7 H5 N O, C H2 Cl2'
_chemical_formula_sum 'C37 H37 B Cl2 Mo N10 O4'
_chemical_formula_weight 863.42
_chemical_name_systematic
;
Bis(4-hydroxybenzonitrileato)[hydrotris(3,5-
dimethylpyrazolyl)borato]nitrosylmolybdenum(II)--4-hydroxybenzonitrile--
dichloromethane
(1/1/1)
;
_space_group_IT_number 2
_symmetry_cell_setting triclinic
_symmetry_space_group_name_Hall '-P 1'
_symmetry_space_group_name_H-M 'P -1'
_atom_sites_solution_hydrogens geom
_atom_sites_solution_primary direct
_atom_sites_solution_secondary difmap
_cell_angle_alpha 90.120(3)
_cell_angle_beta 92.459(3)
_cell_angle_gamma 94.300(3)
_cell_formula_units_Z 2
_cell_length_a 11.9792(19)
_cell_length_b 12.630(2)
_cell_length_c 12.891(2)
_cell_measurement_reflns_used 3353
_cell_measurement_temperature 173(2)
_cell_measurement_theta_max 27.51
_cell_measurement_theta_min 1.60
_cell_volume 1943.1(5)
_computing_cell_refinement 'SAINT (Bruker, 2000)'
_computing_data_collection 'SMART (Bruker, 2000)'
_computing_data_reduction 'SAINT (Bruker, 2000)'
_computing_molecular_graphics
;
PLATON (Spek, 2009) and SHELXTL (Sheldrick, 2008)
;
_computing_publication_material 'PLATON (Spek, 2009)'
_computing_structure_refinement 'SHELXL97 (Sheldrick, 2008)'
_computing_structure_solution 'SHELXS97 (Sheldrick, 2008)'
_diffrn_ambient_temperature 173(2)
_diffrn_measured_fraction_theta_full 0.988
_diffrn_measured_fraction_theta_max 0.988
_diffrn_measurement_device_type 'Bruker SMART APEX CCD'
_diffrn_measurement_method \w/2\q
_diffrn_radiation_monochromator 'Parallel, Graphite'
_diffrn_radiation_source 'fine-focus sealed tube'
_diffrn_radiation_type MoK\a
_diffrn_radiation_wavelength 0.71073
_diffrn_reflns_av_R_equivalents 0.0663
_diffrn_reflns_av_sigmaI/netI 0.1172
_diffrn_reflns_limit_h_max 15
_diffrn_reflns_limit_h_min -15
_diffrn_reflns_limit_k_max 16
_diffrn_reflns_limit_k_min -16
_diffrn_reflns_limit_l_max 16
_diffrn_reflns_limit_l_min -16
_diffrn_reflns_number 19938
_diffrn_reflns_theta_full 27.51
_diffrn_reflns_theta_max 27.51
_diffrn_reflns_theta_min 1.58
_diffrn_standards_number 19938
_exptl_absorpt_coefficient_mu 0.529
_exptl_absorpt_correction_T_max 0.974
_exptl_absorpt_correction_T_min 0.938
_exptl_absorpt_correction_type multi-scan
_exptl_absorpt_process_details '(SADABS; Bruker, 2000)'
_exptl_crystal_colour 'dark brown'
_exptl_crystal_density_diffrn 1.476
_exptl_crystal_density_method 'not measured'
_exptl_crystal_description plate
_exptl_crystal_F_000 884
_exptl_crystal_size_max 0.18
_exptl_crystal_size_mid 0.10
_exptl_crystal_size_min 0.05
_refine_diff_density_max 0.592
_refine_diff_density_min -0.686
_refine_ls_extinction_method none
_refine_ls_goodness_of_fit_ref 0.984
_refine_ls_hydrogen_treatment mixed
_refine_ls_matrix_type full
_refine_ls_number_parameters 500
_refine_ls_number_reflns 8844
_refine_ls_number_restraints 0
_refine_ls_restrained_S_all 0.984
_refine_ls_R_factor_all 0.1075
_refine_ls_R_factor_gt 0.0524
_refine_ls_shift/su_max 0.001
_refine_ls_shift/su_mean 0.000
_refine_ls_structure_factor_coef Fsqd
_refine_ls_weighting_details 'calc w=1/[\s^2^(Fo^2^)+(0.0563P)^2^] where P=(Fo^2^+2Fc^2^)/3'
_refine_ls_weighting_scheme calc
_refine_ls_wR_factor_gt 0.1109
_refine_ls_wR_factor_ref 0.1286
_reflns_number_gt 5548
_reflns_number_total 8844
_reflns_threshold_expression I>2\s(I)
_cod_data_source_file hb5724.cif
_cod_data_source_block I
_cod_original_cell_volume 1943.0(5)
_cod_database_code 2228349
_cod_database_fobs_code 2228349

loop_
_symmetry_equiv_pos_as_xyz
'x, y, z'
'-x, -y, -z'

loop_
_atom_site_type_symbol
_atom_site_label
_atom_site_fract_x
_atom_site_fract_y
_atom_site_fract_z
_atom_site_U_iso_or_equiv
_atom_site_adp_type
_atom_site_calc_flag
_atom_site_refinement_flags
_atom_site_occupancy
_atom_site_disorder_assembly
_atom_site_disorder_group
Mo Mo1 0.73371(3) 0.79886(3) 0.61020(3) 0.01838(11) Uani d . 1 . .
Cl Cl1 0.10962(12) 0.73930(12) 0.85992(11) 0.0521(4) Uani d . 1 . .
Cl Cl2 0.11742(12) 0.51320(11) 0.90460(11) 0.0526(4) Uani d . 1 . .
O O1 0.7960(2) 0.8548(2) 0.7431(2) 0.0219(6) Uani d . 1 . .
O O2 0.8338(2) 0.6892(2) 0.5782(2) 0.0244(7) Uani d . 1 . .
O O3 0.8373(3) 0.9671(3) 0.4762(2) 0.0372(8) Uani d . 1 . .
O O4 0.6205(3) 0.6806(2) 1.0784(2) 0.0334(8) Uani d . 1 . .
H H4A 0.5905 0.6522 1.1283 0.050 Uiso calc R 1 . .
N N1 0.5443(3) 0.6553(3) 0.7131(2) 0.0190(7) Uani d . 1 . .
N N2 0.6586(3) 0.6735(3) 0.7118(2) 0.0187(8) Uani d . 1 . .
N N3 0.4812(3) 0.8253(3) 0.6395(2) 0.0192(7) Uani d . 1 . .
N N4 0.5838(3) 0.8832(3) 0.6333(2) 0.0195(8) Uani d . 1 . .
N N5 0.5173(3) 0.6799(3) 0.5197(2) 0.0203(8) Uani d . 1 . .
N N6 0.6173(3) 0.7294(3) 0.4898(2) 0.0204(8) Uani d . 1 . .
N N7 0.7943(3) 0.8988(3) 0.5306(3) 0.0250(8) Uani d . 1 . .
N N8 1.1473(3) 1.2538(3) 0.9349(3) 0.0345(10) Uani d . 1 . .
N N9 1.2037(4) 0.6758(4) 0.2015(3) 0.0447(11) Uani d . 1 . .
N N10 0.2755(3) 1.0246(3) 0.8680(3) 0.0385(10) Uani d . 1 . .
C C1 0.5158(4) 0.5900(3) 0.7920(3) 0.0224(9) Uani d . 1 . .
C C2 0.6143(4) 0.5627(3) 0.8408(3) 0.0265(10) Uani d . 1 . .
H H2A 0.6209 0.5175 0.8972 0.032 Uiso calc R 1 . .
C C3 0.7015(4) 0.6152(3) 0.7898(3) 0.0229(9) Uani d . 1 . .
C C4 0.3968(4) 0.5638(4) 0.8183(4) 0.0340(11) Uani d . 1 . .
H H4B 0.3481 0.5955 0.7682 0.051 Uiso calc R 1 . .
H H4C 0.3848 0.5910 0.8862 0.051 Uiso calc R 1 . .
H H4D 0.3810 0.4882 0.8173 0.051 Uiso calc R 1 . .
C C5 0.8241(4) 0.6155(4) 0.8143(3) 0.0307(11) Uani d . 1 . .
H H5A 0.8640 0.6592 0.7652 0.046 Uiso calc R 1 . .
H H5B 0.8466 0.5443 0.8104 0.046 Uiso calc R 1 . .
H H5C 0.8407 0.6432 0.8831 0.046 Uiso calc R 1 . .
C C6 0.3999(3) 0.8931(3) 0.6482(3) 0.0213(9) Uani d . 1 . .
C C7 0.4492(4) 0.9948(3) 0.6481(3) 0.0246(10) Uani d . 1 . .
H H7A 0.4133 1.0572 0.6537 0.029 Uiso calc R 1 . .
C C8 0.5630(4) 0.9862(3) 0.6380(3) 0.0225(9) Uani d . 1 . .
C C9 0.2803(3) 0.8542(4) 0.6581(3) 0.0294(10) Uani d . 1 . .
H H9A 0.2734 0.7780 0.6553 0.044 Uiso calc R 1 . .
H H9B 0.2357 0.8818 0.6022 0.044 Uiso calc R 1 . .
H H9C 0.2546 0.8777 0.7232 0.044 Uiso calc R 1 . .
C C10 0.6525(4) 1.0744(4) 0.6366(3) 0.0318(11) Uani d . 1 . .
H H10A 0.7238 1.0457 0.6293 0.048 Uiso calc R 1 . .
H H10B 0.6537 1.1140 0.7003 0.048 Uiso calc R 1 . .
H H10C 0.6379 1.1204 0.5792 0.048 Uiso calc R 1 . .
C C11 0.4625(4) 0.6304(3) 0.4370(3) 0.0224(9) Uani d . 1 . .
C C12 0.5288(4) 0.6482(3) 0.3529(3) 0.0253(10) Uani d . 1 . .
H H12A 0.5131 0.6230 0.2856 0.030 Uiso calc R 1 . .
C C13 0.6228(4) 0.7104(3) 0.3872(3) 0.0214(9) Uani d . 1 . .
C C14 0.3518(4) 0.5694(4) 0.4444(3) 0.0322(11) Uani d . 1 . .
H H14A 0.3280 0.5725 0.5145 0.048 Uiso calc R 1 . .
H H14B 0.3585 0.4967 0.4252 0.048 Uiso calc R 1 . .
H H14C 0.2978 0.5996 0.3985 0.048 Uiso calc R 1 . .
C C15 0.7181(4) 0.7532(4) 0.3242(3) 0.0288(11) Uani d . 1 . .
H H15A 0.7720 0.7940 0.3682 0.043 Uiso calc R 1 . .
H H15B 0.6903 0.7977 0.2701 0.043 Uiso calc R 1 . .
H H15C 0.7531 0.6953 0.2938 0.043 Uiso calc R 1 . .
C C16 0.8660(3) 0.9372(3) 0.7777(3) 0.0209(9) Uani d . 1 . .
C C17 0.8478(3) 0.9804(3) 0.8746(3) 0.0253(10) Uani d . 1 . .
H H17A 0.7876 0.9534 0.9123 0.030 Uiso calc R 1 . .
C C18 0.9183(4) 1.0624(4) 0.9145(3) 0.0286(10) Uani d . 1 . .
H H18A 0.9050 1.0915 0.9788 0.034 Uiso calc R 1 . .
C C19 1.0096(3) 1.1025(3) 0.8595(3) 0.0227(9) Uani d . 1 . .
C C20 1.0283(4) 1.0589(4) 0.7636(3) 0.0291(11) Uani d . 1 . .
H H20A 1.0892 1.0851 0.7265 0.035 Uiso calc R 1 . .
C C21 0.9575(4) 0.9774(4) 0.7231(3) 0.0309(11) Uani d . 1 . .
H H21A 0.9706 0.9487 0.6586 0.037 Uiso calc R 1 . .
C C22 1.0870(4) 1.1871(4) 0.9021(3) 0.0283(10) Uani d . 1 . .
C C23 0.9139(3) 0.6850(3) 0.5062(3) 0.0228(9) Uani d . 1 . .
C C24 0.9115(4) 0.5955(4) 0.4432(3) 0.0314(11) Uani d . 1 . .
H H24A 0.8589 0.5388 0.4531 0.038 Uiso calc R 1 . .
C C25 0.9872(4) 0.5906(4) 0.3657(3) 0.0338(11) Uani d . 1 . .
H H25A 0.9849 0.5310 0.3230 0.041 Uiso calc R 1 . .
C C26 1.0665(4) 0.6743(4) 0.3515(3) 0.0261(10) Uani d . 1 . .
C C27 1.0730(4) 0.7615(4) 0.4182(4) 0.0342(11) Uani d . 1 . .
H H27A 1.1277 0.8169 0.4105 0.041 Uiso calc R 1 . .
C C28 0.9978(4) 0.7648(4) 0.4957(3) 0.0323(11) Uani d . 1 . .
H H28A 1.0036 0.8218 0.5418 0.039 Uiso calc R 1 . .
C C29 1.1427(4) 0.6732(4) 0.2677(4) 0.0317(11) Uani d . 1 . .
C C30 0.3336(4) 0.9645(4) 0.9018(3) 0.0302(11) Uani d . 1 . .
C C31 0.4072(4) 0.8889(4) 0.9451(3) 0.0268(10) Uani d . 1 . .
C C32 0.3746(4) 0.8264(4) 1.0294(3) 0.0317(11) Uani d . 1 . .
H H32A 0.3044 0.8317 1.0562 0.038 Uiso calc R 1 . .
C C33 0.4462(4) 0.7573(4) 1.0728(3) 0.0304(11) Uani d . 1 . .
H H33A 0.4241 0.7159 1.1290 0.036 Uiso calc R 1 . .
C C34 0.5512(4) 0.7487(3) 1.0335(3) 0.0257(10) Uani d . 1 . .
C C35 0.5824(4) 0.8075(3) 0.9467(3) 0.0243(10) Uani d . 1 . .
H H35A 0.6512 0.7993 0.9182 0.029 Uiso calc R 1 . .
C C36 0.5121(4) 0.8775(3) 0.9033(3) 0.0238(10) Uani d . 1 . .
H H36A 0.5338 0.9174 0.8460 0.029 Uiso calc R 1 . .
C C37 0.1033(5) 0.6406(4) 0.9550(4) 0.0489(14) Uani d . 1 . .
H H37A 0.0322 0.6409 0.9882 0.059 Uiso calc R 1 . .
H H37B 0.1625 0.6570 1.0076 0.059 Uiso calc R 1 . .
B B1 0.4723(4) 0.7041(4) 0.6283(4) 0.0223(11) Uani d . 1 . .
H H1 0.386(3) 0.671(3) 0.629(3) 0.009(9) Uiso d . 1 . .

loop_
_atom_site_aniso_label
_atom_site_aniso_U_11
_atom_site_aniso_U_22
_atom_site_aniso_U_33
_atom_site_aniso_U_12
_atom_site_aniso_U_13
_atom_site_aniso_U_23
Mo1 0.01678(19) 0.0215(2) 0.01643(18) -0.00219(14) 0.00264(13) -0.00082(13)
Cl1 0.0532(9) 0.0483(9) 0.0535(8) -0.0093(7) 0.0112(7) 0.0095(7)
Cl2 0.0503(9) 0.0440(9) 0.0645(9) 0.0010(7) 0.0197(7) -0.0023(7)
O1 0.0210(16) 0.0221(16) 0.0215(15) -0.0056(13) 0.0017(12) -0.0017(12)
O2 0.0220(16) 0.0300(18) 0.0217(15) 0.0035(14) 0.0046(12) -0.0013(13)
O3 0.035(2) 0.038(2) 0.0381(19) -0.0068(16) 0.0096(15) 0.0151(16)
O4 0.0366(19) 0.0328(19) 0.0303(17) 0.0024(16) -0.0029(14) 0.0124(14)
N1 0.0199(19) 0.0192(19) 0.0177(17) -0.0026(15) 0.0047(14) 0.0002(14)
N2 0.0184(18) 0.022(2) 0.0157(17) -0.0024(15) 0.0015(14) 0.0001(14)
N3 0.0163(18) 0.024(2) 0.0171(17) 0.0007(15) 0.0036(13) 0.0012(14)
N4 0.0188(18) 0.022(2) 0.0171(17) -0.0017(15) 0.0039(14) -0.0011(14)
N5 0.0166(18) 0.025(2) 0.0187(17) -0.0049(15) 0.0003(14) 0.0000(14)
N6 0.0188(19) 0.022(2) 0.0196(17) -0.0021(15) 0.0004(14) -0.0010(14)
N7 0.021(2) 0.031(2) 0.0217(19) -0.0033(17) 0.0019(15) 0.0013(16)
N8 0.025(2) 0.032(2) 0.045(2) -0.0007(19) 0.0017(18) -0.0116(19)
N9 0.041(3) 0.053(3) 0.041(3) 0.003(2) 0.018(2) 0.003(2)
N10 0.039(3) 0.040(3) 0.039(2) 0.014(2) 0.0002(19) -0.005(2)
C1 0.029(2) 0.021(2) 0.018(2) -0.0006(19) 0.0079(17) -0.0010(17)
C2 0.034(3) 0.022(2) 0.024(2) 0.004(2) 0.0029(19) 0.0078(18)
C3 0.033(3) 0.017(2) 0.019(2) 0.0032(19) -0.0033(18) -0.0047(17)
C4 0.029(3) 0.029(3) 0.045(3) 0.003(2) 0.015(2) 0.013(2)
C5 0.026(3) 0.034(3) 0.032(3) 0.005(2) -0.0042(19) 0.004(2)
C6 0.022(2) 0.027(2) 0.015(2) 0.0038(19) 0.0023(16) 0.0015(17)
C7 0.027(2) 0.023(2) 0.024(2) 0.007(2) 0.0040(18) 0.0026(18)
C8 0.030(2) 0.023(2) 0.015(2) 0.002(2) 0.0050(17) 0.0008(17)
C9 0.022(2) 0.032(3) 0.035(3) 0.004(2) 0.0073(19) 0.003(2)
C10 0.034(3) 0.026(3) 0.035(3) -0.006(2) 0.009(2) 0.000(2)
C11 0.028(2) 0.017(2) 0.022(2) 0.0038(19) -0.0070(18) -0.0025(17)
C12 0.038(3) 0.024(2) 0.015(2) 0.007(2) -0.0043(18) -0.0023(17)
C13 0.030(2) 0.020(2) 0.015(2) 0.0048(19) 0.0010(17) 0.0008(16)
C14 0.029(3) 0.032(3) 0.034(3) -0.003(2) -0.007(2) -0.006(2)
C15 0.032(3) 0.035(3) 0.019(2) 0.003(2) 0.0080(18) -0.0003(19)
C16 0.021(2) 0.021(2) 0.020(2) -0.0004(18) -0.0035(17) 0.0007(17)
C17 0.020(2) 0.031(3) 0.024(2) -0.007(2) 0.0060(17) -0.0032(19)
C18 0.030(3) 0.029(3) 0.026(2) -0.001(2) 0.0045(19) -0.0070(19)
C19 0.019(2) 0.017(2) 0.032(2) 0.0022(18) -0.0036(18) -0.0014(18)
C20 0.024(2) 0.037(3) 0.026(2) -0.003(2) 0.0072(18) -0.003(2)
C21 0.029(3) 0.036(3) 0.026(2) -0.009(2) 0.0074(19) -0.010(2)
C22 0.027(3) 0.028(3) 0.031(2) 0.002(2) 0.0023(19) -0.004(2)
C23 0.021(2) 0.028(3) 0.020(2) 0.0064(19) 0.0034(17) -0.0008(18)
C24 0.032(3) 0.024(3) 0.038(3) -0.003(2) 0.011(2) 0.001(2)
C25 0.041(3) 0.030(3) 0.032(3) 0.005(2) 0.011(2) -0.005(2)
C26 0.024(2) 0.032(3) 0.024(2) 0.007(2) 0.0059(18) 0.0026(19)
C27 0.021(2) 0.037(3) 0.044(3) -0.005(2) 0.011(2) -0.007(2)
C28 0.020(2) 0.039(3) 0.037(3) -0.003(2) 0.0048(19) -0.018(2)
C29 0.032(3) 0.027(3) 0.037(3) 0.004(2) 0.010(2) 0.004(2)
C30 0.030(3) 0.037(3) 0.024(2) 0.003(2) 0.005(2) -0.004(2)
C31 0.031(3) 0.024(3) 0.025(2) 0.001(2) -0.0023(19) -0.0020(19)
C32 0.027(3) 0.040(3) 0.028(2) -0.003(2) 0.0056(19) 0.000(2)
C33 0.030(3) 0.035(3) 0.026(2) -0.001(2) 0.0057(19) 0.010(2)
C34 0.028(2) 0.026(3) 0.023(2) -0.001(2) -0.0053(18) 0.0008(18)
C35 0.024(2) 0.025(2) 0.024(2) 0.000(2) 0.0036(18) -0.0016(18)
C36 0.028(2) 0.024(2) 0.018(2) -0.002(2) -0.0011(18) -0.0032(17)
C37 0.067(4) 0.043(3) 0.036(3) -0.004(3) 0.010(3) 0.000(2)
B1 0.022(3) 0.022(3) 0.022(2) 0.000(2) 0.003(2) -0.002(2)

loop_
_atom_type_symbol
_atom_type_description
_atom_type_scat_dispersion_real
_atom_type_scat_dispersion_imag
_atom_type_scat_source
Mo Mo -1.6832 0.6857 'International Tables Vol C Tables 4.2.6.8 and 6.1.1.4'
N N 0.0061 0.0033 'International Tables Vol C Tables 4.2.6.8 and 6.1.1.4'
O O 0.0106 0.0060 'International Tables Vol C Tables 4.2.6.8 and 6.1.1.4'
Cl Cl 0.1484 0.1585 'International Tables Vol C Tables 4.2.6.8 and 6.1.1.4'
C C 0.0033 0.0016 'International Tables Vol C Tables 4.2.6.8 and 6.1.1.4'
B B 0.0013 0.0007 'International Tables Vol C Tables 4.2.6.8 and 6.1.1.4'
H H 0.0000 0.0000 'International Tables Vol C Tables 4.2.6.8 and 6.1.1.4'

loop_
_geom_angle_atom_site_label_1
_geom_angle_atom_site_label_2
_geom_angle_atom_site_label_3
_geom_angle_site_symmetry_1
_geom_angle_site_symmetry_3
_geom_angle
_geom_angle_publ_flag
N7 Mo1 O1 . . 97.65(13) ?
N7 Mo1 O2 . . 97.14(14) ?
O1 Mo1 O2 . . 102.85(11) ?
N7 Mo1 N6 . . 95.33(14) ?
O1 Mo1 N6 . . 162.05(11) ?
O2 Mo1 N6 . . 87.73(12) ?
N7 Mo1 N4 . . 93.57(14) ?
O1 Mo1 N4 . . 88.99(12) ?
O2 Mo1 N4 . . 162.77(12) ?
N6 Mo1 N4 . . 77.84(12) ?
N7 Mo1 N2 . . 179.42(15) ?
O1 Mo1 N2 . . 81.80(11) ?
O2 Mo1 N2 . . 82.84(12) ?
N6 Mo1 N2 . . 85.25(12) ?
N4 Mo1 N2 . . 86.58(12) ?
C16 O1 Mo1 . . 137.6(2) ?
C23 O2 Mo1 . . 131.6(3) ?
C34 O4 H4A . . 109.5 ?
C1 N1 N2 . . 110.3(3) ?
C1 N1 B1 . . 130.9(4) ?
N2 N1 B1 . . 118.8(3) ?
C3 N2 N1 . . 106.4(3) ?
C3 N2 Mo1 . . 133.0(3) ?
N1 N2 Mo1 . . 119.9(2) ?
C6 N3 N4 . . 109.1(3) ?
C6 N3 B1 . . 130.0(3) ?
N4 N3 B1 . . 120.6(3) ?
C8 N4 N3 . . 106.5(3) ?
C8 N4 Mo1 . . 134.3(3) ?
N3 N4 Mo1 . . 119.1(2) ?
C11 N5 N6 . . 109.8(3) ?
C11 N5 B1 . . 128.8(4) ?
N6 N5 B1 . . 120.1(3) ?
C13 N6 N5 . . 106.5(3) ?
C13 N6 Mo1 . . 134.9(3) ?
N5 N6 Mo1 . . 118.1(2) ?
O3 N7 Mo1 . . 179.1(3) ?
N1 C1 C2 . . 107.0(4) ?
N1 C1 C4 . . 122.2(4) ?
C2 C1 C4 . . 130.6(4) ?
C1 C2 C3 . . 107.1(4) ?
C1 C2 H2A . . 126.5 ?
C3 C2 H2A . . 126.5 ?
N2 C3 C2 . . 109.1(4) ?
N2 C3 C5 . . 122.4(4) ?
C2 C3 C5 . . 128.5(4) ?
C1 C4 H4B . . 109.5 ?
C1 C4 H4C . . 109.5 ?
H4B C4 H4C . . 109.5 ?
C1 C4 H4D . . 109.5 ?
H4B C4 H4D . . 109.5 ?
H4C C4 H4D . . 109.5 ?
C3 C5 H5A . . 109.5 ?
C3 C5 H5B . . 109.5 ?
H5A C5 H5B . . 109.5 ?
C3 C5 H5C . . 109.5 ?
H5A C5 H5C . . 109.5 ?
H5B C5 H5C . . 109.5 ?
N3 C6 C7 . . 108.1(4) ?
N3 C6 C9 . . 121.6(4) ?
C7 C6 C9 . . 130.2(4) ?
C6 C7 C8 . . 106.5(4) ?
C6 C7 H7A . . 126.7 ?
C8 C7 H7A . . 126.7 ?
N4 C8 C7 . . 109.7(4) ?
N4 C8 C10 . . 123.2(4) ?
C7 C8 C10 . . 127.1(4) ?
C6 C9 H9A . . 109.5 ?
C6 C9 H9B . . 109.5 ?
H9A C9 H9B . . 109.5 ?
C6 C9 H9C . . 109.5 ?
H9A C9 H9C . . 109.5 ?
H9B C9 H9C . . 109.5 ?
C8 C10 H10A . . 109.5 ?
C8 C10 H10B . . 109.5 ?
H10A C10 H10B . . 109.5 ?
C8 C10 H10C . . 109.5 ?
H10A C10 H10C . . 109.5 ?
H10B C10 H10C . . 109.5 ?
N5 C11 C12 . . 107.0(4) ?
N5 C11 C14 . . 122.7(4) ?
C12 C11 C14 . . 130.3(4) ?
C13 C12 C11 . . 107.3(4) ?
C13 C12 H12A . . 126.4 ?
C11 C12 H12A . . 126.4 ?
N6 C13 C12 . . 109.4(4) ?
N6 C13 C15 . . 123.2(4) ?
C12 C13 C15 . . 127.5(4) ?
C11 C14 H14A . . 109.5 ?
C11 C14 H14B . . 109.5 ?
H14A C14 H14B . . 109.5 ?
C11 C14 H14C . . 109.5 ?
H14A C14 H14C . . 109.5 ?
H14B C14 H14C . . 109.5 ?
C13 C15 H15A . . 109.5 ?
C13 C15 H15B . . 109.5 ?
H15A C15 H15B . . 109.5 ?
C13 C15 H15C . . 109.5 ?
H15A C15 H15C . . 109.5 ?
H15B C15 H15C . . 109.5 ?
O1 C16 C21 . . 122.9(4) ?
O1 C16 C17 . . 117.9(4) ?
C21 C16 C17 . . 119.1(4) ?
C18 C17 C16 . . 120.2(4) ?
C18 C17 H17A . . 119.9 ?
C16 C17 H17A . . 119.9 ?
C17 C18 C19 . . 120.5(4) ?
C17 C18 H18A . . 119.8 ?
C19 C18 H18A . . 119.8 ?
C20 C19 C18 . . 119.3(4) ?
C20 C19 C22 . . 119.6(4) ?
C18 C19 C22 . . 121.1(4) ?
C21 C20 C19 . . 120.4(4) ?
C21 C20 H20A . . 119.8 ?
C19 C20 H20A . . 119.8 ?
C20 C21 C16 . . 120.5(4) ?
C20 C21 H21A . . 119.7 ?
C16 C21 H21A . . 119.7 ?
N8 C22 C19 . . 179.4(5) ?
O2 C23 C28 . . 122.6(4) ?
O2 C23 C24 . . 118.2(4) ?
C28 C23 C24 . . 119.2(4) ?
C25 C24 C23 . . 120.0(4) ?
C25 C24 H24A . . 120.0 ?
C23 C24 H24A . . 120.0 ?
C24 C25 C26 . . 120.1(4) ?
C24 C25 H25A . . 119.9 ?
C26 C25 H25A . . 119.9 ?
C25 C26 C27 . . 119.9(4) ?
C25 C26 C29 . . 121.1(4) ?
C27 C26 C29 . . 119.0(4) ?
C28 C27 C26 . . 119.3(4) ?
C28 C27 H27A . . 120.4 ?
C26 C27 H27A . . 120.4 ?
C27 C28 C23 . . 121.2(4) ?
C27 C28 H28A . . 119.4 ?
C23 C28 H28A . . 119.4 ?
N9 C29 C26 . . 177.8(5) ?
N10 C30 C31 . . 179.6(5) ?
C32 C31 C36 . . 119.3(4) ?
C32 C31 C30 . . 120.1(4) ?
C36 C31 C30 . . 120.6(4) ?
C33 C32 C31 . . 120.0(4) ?
C33 C32 H32A . . 120.0 ?
C31 C32 H32A . . 120.0 ?
C32 C33 C34 . . 120.5(4) ?
C32 C33 H33A . . 119.7 ?
C34 C33 H33A . . 119.7 ?
O4 C34 C33 . . 119.3(4) ?
O4 C34 C35 . . 121.0(4) ?
C33 C34 C35 . . 119.7(4) ?
C36 C35 C34 . . 120.3(4) ?
C36 C35 H35A . . 119.9 ?
C34 C35 H35A . . 119.9 ?
C35 C36 C31 . . 120.1(4) ?
C35 C36 H36A . . 120.0 ?
C31 C36 H36A . . 120.0 ?
Cl1 C37 Cl2 . . 112.9(3) ?
Cl1 C37 H37A . . 109.0 ?
Cl2 C37 H37A . . 109.0 ?
Cl1 C37 H37B . . 109.0 ?
Cl2 C37 H37B . . 109.0 ?
H37A C37 H37B . . 107.8 ?
N1 B1 N3 . . 110.1(3) ?
N1 B1 N5 . . 109.8(3) ?
N3 B1 N5 . . 106.2(3) ?
N1 B1 H1 . . 111.3(19) ?
N3 B1 H1 . . 111.6(19) ?
N5 B1 H1 . . 107.7(18) ?

loop_
_geom_bond_atom_site_label_1
_geom_bond_atom_site_label_2
_geom_bond_site_symmetry_2
_geom_bond_distance
_geom_bond_publ_flag
Mo1 N7 . 1.762(4) y
Mo1 O1 . 1.949(3) y
Mo1 O2 . 1.954(3) y
Mo1 N6 . 2.179(3) y
Mo1 N4 . 2.186(3) y
Mo1 N2 . 2.220(3) y
Cl1 C37 . 1.750(5) ?
Cl2 C37 . 1.757(5) ?
O1 C16 . 1.348(5) ?
O2 C23 . 1.366(5) ?
O3 N7 . 1.211(4) ?
O4 C34 . 1.353(5) ?
O4 H4A . 0.8200 ?
N1 C1 . 1.350(5) ?
N1 N2 . 1.372(4) ?
N1 B1 . 1.523(6) ?
N2 C3 . 1.354(5) ?
N3 C6 . 1.352(5) ?
N3 N4 . 1.387(4) ?
N3 B1 . 1.532(6) ?
N4 C8 . 1.345(5) ?
N5 C11 . 1.355(5) ?
N5 N6 . 1.379(4) ?
N5 B1 . 1.560(5) ?
N6 C13 . 1.349(5) ?
N8 C22 . 1.136(5) ?
N9 C29 . 1.146(5) ?
N10 C30 . 1.143(6) ?
C1 C2 . 1.379(6) ?
C1 C4 . 1.493(6) ?
C2 C3 . 1.386(6) ?
C2 H2A . 0.9300 ?
C3 C5 . 1.489(6) ?
C4 H4B . 0.9600 ?
C4 H4C . 0.9600 ?
C4 H4D . 0.9600 ?
C5 H5A . 0.9600 ?
C5 H5B . 0.9600 ?
C5 H5C . 0.9600 ?
C6 C7 . 1.373(6) ?
C6 C9 . 1.491(6) ?
C7 C8 . 1.388(6) ?
C7 H7A . 0.9300 ?
C8 C10 . 1.488(6) ?
C9 H9A . 0.9600 ?
C9 H9B . 0.9600 ?
C9 H9C . 0.9600 ?
C10 H10A . 0.9600 ?
C10 H10B . 0.9600 ?
C10 H10C . 0.9600 ?
C11 C12 . 1.380(6) ?
C11 C14 . 1.489(6) ?
C12 C13 . 1.380(6) ?
C12 H12A . 0.9300 ?
C13 C15 . 1.498(6) ?
C14 H14A . 0.9600 ?
C14 H14B . 0.9600 ?
C14 H14C . 0.9600 ?
C15 H15A . 0.9600 ?
C15 H15B . 0.9600 ?
C15 H15C . 0.9600 ?
C16 C21 . 1.392(6) ?
C16 C17 . 1.395(5) ?
C17 C18 . 1.372(6) ?
C17 H17A . 0.9300 ?
C18 C19 . 1.394(6) ?
C18 H18A . 0.9300 ?
C19 C20 . 1.386(6) ?
C19 C22 . 1.452(6) ?
C20 C21 . 1.372(6) ?
C20 H20A . 0.9300 ?
C21 H21A . 0.9300 ?
C23 C28 . 1.380(6) ?
C23 C24 . 1.389(6) ?
C24 C25 . 1.382(6) ?
C24 H24A . 0.9300 ?
C25 C26 . 1.385(6) ?
C25 H25A . 0.9300 ?
C26 C27 . 1.391(6) ?
C26 C29 . 1.445(6) ?
C27 C28 . 1.377(6) ?
C27 H27A . 0.9300 ?
C28 H28A . 0.9300 ?
C30 C31 . 1.444(7) ?
C31 C32 . 1.397(6) ?
C31 C36 . 1.405(6) ?
C32 C33 . 1.372(6) ?
C32 H32A . 0.9300 ?
C33 C34 . 1.388(6) ?
C33 H33A . 0.9300 ?
C34 C35 . 1.393(6) ?
C35 C36 . 1.370(6) ?
C35 H35A . 0.9300 ?
C36 H36A . 0.9300 ?
C37 H37A . 0.9700 ?
C37 H37B . 0.9700 ?
B1 H1 . 1.09(4) ?

loop_
_geom_hbond_atom_site_label_D
_geom_hbond_atom_site_label_H
_geom_hbond_atom_site_label_A
_geom_hbond_site_symmetry_D
_geom_hbond_site_symmetry_H
_geom_hbond_site_symmetry_A
_geom_hbond_distance_DH
_geom_hbond_distance_HA
_geom_hbond_distance_DA
_geom_hbond_angle_DHA
_geom_hbond_publ_flag
C5 H5A O2 . . 1_555 0.96 2.46 3.189(5) 133 yes
C10 H10A N7 . . 1_555 0.96 2.47 3.228(6) 136 yes
C15 H15A N7 . . 1_555 0.96 2.47 3.288(6) 143 yes
C4 H4D O4 . . 2_667 0.96 2.52 3.360(6) 146 yes
C9 H9B O3 . . 2_676 0.96 2.37 3.219(6) 147 yes
C37 H37B N9 . . 1_456 0.96 2.53 3.366(7) 144 yes
